data_2205372
loop_
_publ_author_name
'Smith, Craig R.'
'Norris, Peter'
'Zeller, Matthias'

_publ_section_title
;Methyl
 2,3,4-tri-<i>O</i>-acetyl-1-azido-1-deoxy-\b-<small>D</small>-glucopyranuronate
 at 100K
;
_journal_issue 3
_journal_name_full 'Acta Crystallographica Section E'
_journal_page_first o736
_journal_page_last o737
_journal_paper_doi 10.1107/S1600536805004423
_journal_volume 61
_journal_year 2005
_chemical_formula_iupac 'C13 H17 N3 O9'
_chemical_formula_moiety 'C13 H17 N3 O9'
_chemical_formula_sum 'C13 H17 N3 O9'
_chemical_formula_weight 359.30
_chemical_name_systematic
;
Methyl 2,3,4-tetra-O-acetyl-1-azido-1-deoxy-\b-D-glucopyranuronate
;
_space_group_IT_number 19
_symmetry_cell_setting orthorhombic
_symmetry_space_group_name_Hall 'P 2ac 2ab'
_symmetry_space_group_name_H-M 'P 21 21 21'
_atom_sites_solution_hydrogens difmap
_atom_sites_solution_primary direct
_atom_sites_solution_secondary difmap
_audit_creation_method SHELXL-97
_cell_angle_alpha 90
_cell_angle_beta 90
_cell_angle_gamma 90
_cell_formula_units_Z 4
_cell_length_a 7.3201(8)
_cell_length_b 13.9189(14)
_cell_length_c 15.8356(16)
_cell_measurement_reflns_used 8322
_cell_measurement_temperature 100(2)
_cell_measurement_theta_max 30.5
_cell_measurement_theta_min 2.6
_cell_volume 1613.5(3)
_computing_cell_refinement 'SAINT-Plus (Bruker, 2003)'
_computing_data_collection 'SMART (Bruker, 2002)'
_computing_data_reduction SAINT-Plus
_computing_molecular_graphics SHELXTL
_computing_publication_material SHELXTL
_computing_structure_refinement SHELXTL
_computing_structure_solution 'SHELXTL (Bruker, 2000)'
_diffrn_ambient_temperature 100(2)
_diffrn_measured_fraction_theta_full 1.000
_diffrn_measured_fraction_theta_max 1.000
_diffrn_measurement_device_type 'Bruker SMART APEX CCD'
_diffrn_measurement_method \w
_diffrn_radiation_monochromator graphite
_diffrn_radiation_source 'fine-focus sealed tube'
_diffrn_radiation_type MoK\a
_diffrn_radiation_wavelength 0.71073
_diffrn_reflns_av_R_equivalents 0.020
_diffrn_reflns_av_sigmaI/netI 0.012
_diffrn_reflns_limit_h_max 9
_diffrn_reflns_limit_h_min -9
_diffrn_reflns_limit_k_max 18
_diffrn_reflns_limit_k_min -18
_diffrn_reflns_limit_l_max 21
_diffrn_reflns_limit_l_min -21
_diffrn_reflns_number 16714
_diffrn_reflns_theta_full 28.3
_diffrn_reflns_theta_max 28.28
_diffrn_reflns_theta_min 1.95
_diffrn_standards_decay_% 0
_diffrn_standards_number 0
_exptl_absorpt_coefficient_mu 0.127
_exptl_absorpt_correction_T_max 0.940
_exptl_absorpt_correction_T_min 0.780
_exptl_absorpt_correction_type multi-scan
_exptl_absorpt_process_details '(SADABS in SAINT-Plus; Bruker, 2003)'
_exptl_crystal_colour colourless
_exptl_crystal_density_diffrn 1.479
_exptl_crystal_density_method 'not measured'
_exptl_crystal_description block
_exptl_crystal_F_000 752
_exptl_crystal_size_max 0.59
_exptl_crystal_size_mid 0.54
_exptl_crystal_size_min 0.46
_refine_diff_density_max 0.33
_refine_diff_density_min -0.19
_refine_ls_extinction_method none
_refine_ls_goodness_of_fit_ref 1.08
_refine_ls_hydrogen_treatment refall
_refine_ls_matrix_type full
_refine_ls_number_parameters 277
_refine_ls_number_reflns 2290
_refine_ls_number_restraints 0
_refine_ls_restrained_S_all 1.08
_refine_ls_R_factor_all 0.031
_refine_ls_R_factor_gt 0.031
_refine_ls_shift/su_max 0.000
_refine_ls_shift/su_mean 0.000
_refine_ls_structure_factor_coef Fsqd
_refine_ls_weighting_details 'calc w = 1/[\s^2^(Fo^2^)+(0.0478P)^2^+0.4038P] where P = (Fo^2^+2Fc^2^)/3'
_refine_ls_weighting_scheme calc
_refine_ls_wR_factor_gt 0.079
_refine_ls_wR_factor_ref 0.080
_reflns_number_gt 2267
_reflns_number_total 2290
_reflns_threshold_expression I>2\s(I)
_cod_data_source_file tk6210.cif
_cod_data_source_block I
_cod_database_code 2205372
_cod_database_fobs_code 2205372

loop_
_symmetry_equiv_pos_as_xyz
'x, y, z'
'-x+1/2, -y, z+1/2'
'-x, y+1/2, -z+1/2'
'x+1/2, -y+1/2, -z'

loop_
_atom_site_label
_atom_site_fract_x
_atom_site_fract_y
_atom_site_fract_z
_atom_site_U_iso_or_equiv
_atom_site_adp_type
_atom_site_calc_flag
_atom_site_occupancy
_atom_site_type_symbol
C1 -0.1831(2) 0.52204(11) 0.12761(9) 0.0150(3) Uani d 1 C
H1 -0.266(3) 0.5657(15) 0.0982(13) 0.018 Uiso d 1 H
C2 -0.0123(2) 0.57357(11) 0.15885(9) 0.0142(3) Uani d 1 C
H2 0.055(3) 0.5299(15) 0.1930(13) 0.017 Uiso d 1 H
C3 0.1042(2) 0.60849(10) 0.08515(9) 0.0140(3) Uani d 1 C
H3 0.047(3) 0.6581(15) 0.0555(13) 0.017 Uiso d 1 H
C4 0.1405(2) 0.52555(10) 0.02426(9) 0.0138(3) Uani d 1 C
H4 0.211(3) 0.4742(14) 0.0503(13) 0.017 Uiso d 1 H
C5 -0.0447(2) 0.48387(10) -0.00201(9) 0.0138(3) Uani d 1 C
H5 -0.115(3) 0.5325(15) -0.0273(13) 0.017 Uiso d 1 H
C6 -0.0254(2) 0.40147(11) -0.06481(10) 0.0163(3) Uani d 1 C
C7 -0.0051(2) 0.66649(11) 0.28601(10) 0.0197(3) Uani d 1 C
C8 -0.0764(3) 0.75679(14) 0.32499(11) 0.0265(4) Uani d 1 C
H8A 0.013(4) 0.807(2) 0.3130(17) 0.040 Uiso d 1 H
H8B -0.193(4) 0.7742(19) 0.3023(18) 0.040 Uiso d 1 H
H8C -0.076(4) 0.7494(18) 0.3813(19) 0.040 Uiso d 1 H
C9 0.3465(2) 0.72479(11) 0.09257(10) 0.0170(3) Uani d 1 C
C10 0.5071(3) 0.75399(13) 0.14534(12) 0.0244(3) Uani d 1 C
H10A 0.497(4) 0.817(2) 0.1584(16) 0.037 Uiso d 1 H
H10B 0.525(4) 0.7140(19) 0.1899(17) 0.037 Uiso d 1 H
H10C 0.619(4) 0.7517(18) 0.1103(17) 0.037 Uiso d 1 H
C11 0.4117(2) 0.55178(12) -0.05643(10) 0.0185(3) Uani d 1 C
C12 0.4788(3) 0.59695(13) -0.13620(11) 0.0238(3) Uani d 1 C
H12A 0.592(4) 0.5687(19) -0.1493(16) 0.036 Uiso d 1 H
H12B 0.396(4) 0.5839(18) -0.1822(15) 0.036 Uiso d 1 H
H12C 0.481(4) 0.6646(18) -0.1242(17) 0.036 Uiso d 1 H
C13 0.0860(3) 0.24400(13) -0.08288(13) 0.0297(4) Uani d 1 C
H13A 0.127(4) 0.260(2) -0.1366(18) 0.045 Uiso d 1 H
H13B 0.167(4) 0.201(2) -0.0541(18) 0.045 Uiso d 1 H
H13C -0.029(4) 0.213(2) -0.0889(16) 0.045 Uiso d 1 H
N1 -0.26772(18) 0.47678(11) 0.20086(9) 0.0190(3) Uani d 1 N
N2 -0.43604(19) 0.46702(10) 0.19694(9) 0.0179(3) Uani d 1 N
N3 -0.5866(2) 0.45280(12) 0.20316(11) 0.0277(3) Uani d 1 N
O1 -0.13118(15) 0.44639(7) 0.07185(7) 0.0151(2) Uani d 1 O
O2 -0.07091(16) 0.65637(8) 0.20579(7) 0.0172(2) Uani d 1 O
O3 0.0996(2) 0.61158(9) 0.31791(8) 0.0304(3) Uani d 1 O
O4 0.27176(15) 0.64265(8) 0.12274(7) 0.0167(2) Uani d 1 O
O5 0.28953(17) 0.76741(9) 0.03207(8) 0.0244(3) Uani d 1 O
O6 0.22653(15) 0.56054(8) -0.05105(7) 0.0157(2) Uani d 1 O
O7 0.50254(17) 0.51504(11) -0.00226(8) 0.0279(3) Uani d 1 O
O8 -0.0864(2) 0.40298(10) -0.13485(8) 0.0293(3) Uani d 1 O
O9 0.06567(19) 0.32880(8) -0.03045(8) 0.0234(3) Uani d 1 O

loop_
_atom_site_aniso_label
_atom_site_aniso_U_11
_atom_site_aniso_U_22
_atom_site_aniso_U_33
_atom_site_aniso_U_12
_atom_site_aniso_U_13
_atom_site_aniso_U_23
C1 0.0155(6) 0.0145(6) 0.0151(6) -0.0003(6) 0.0005(5) 0.0002(5)
C2 0.0150(6) 0.0134(6) 0.0141(6) -0.0008(6) 0.0000(5) -0.0007(5)
C3 0.0136(6) 0.0133(6) 0.0150(6) -0.0011(6) -0.0013(5) 0.0001(5)
C4 0.0138(6) 0.0138(6) 0.0138(6) -0.0003(5) 0.0000(5) 0.0002(5)
C5 0.0137(6) 0.0140(6) 0.0137(6) -0.0002(5) -0.0007(5) 0.0002(5)
C6 0.0162(7) 0.0150(6) 0.0177(6) -0.0011(6) -0.0002(6) -0.0012(5)
C7 0.0248(8) 0.0190(7) 0.0154(6) -0.0059(6) 0.0004(6) -0.0028(6)
C8 0.0344(9) 0.0244(8) 0.0207(8) -0.0004(8) 0.0005(7) -0.0077(6)
C9 0.0165(7) 0.0146(6) 0.0199(7) -0.0016(6) 0.0034(6) -0.0027(6)
C10 0.0226(8) 0.0238(8) 0.0268(8) -0.0090(7) -0.0045(7) -0.0008(7)
C11 0.0148(7) 0.0214(7) 0.0192(7) -0.0025(6) 0.0015(6) -0.0052(6)
C12 0.0227(8) 0.0281(8) 0.0206(7) -0.0056(7) 0.0056(7) -0.0034(7)
C13 0.0395(10) 0.0188(8) 0.0310(9) 0.0082(8) -0.0012(8) -0.0093(7)
N1 0.0153(6) 0.0248(6) 0.0168(6) -0.0019(5) 0.0016(5) 0.0023(5)
N2 0.0204(6) 0.0156(6) 0.0176(6) -0.0004(5) 0.0013(5) 0.0016(5)
N3 0.0183(7) 0.0321(8) 0.0327(8) -0.0023(6) 0.0032(6) 0.0099(7)
O1 0.0171(5) 0.0135(4) 0.0149(5) -0.0017(4) 0.0017(4) -0.0009(4)
O2 0.0195(5) 0.0170(5) 0.0152(5) 0.0011(4) -0.0001(5) -0.0039(4)
O3 0.0444(8) 0.0240(6) 0.0230(6) 0.0016(6) -0.0131(6) -0.0023(5)
O4 0.0166(5) 0.0158(5) 0.0177(5) -0.0036(4) -0.0032(4) -0.0001(4)
O5 0.0240(6) 0.0221(5) 0.0272(6) -0.0053(5) -0.0011(5) 0.0059(5)
O6 0.0152(5) 0.0172(5) 0.0145(5) 0.0004(4) 0.0018(4) 0.0014(4)
O7 0.0166(5) 0.0445(7) 0.0224(6) 0.0021(6) -0.0018(5) 0.0012(6)
O8 0.0393(7) 0.0285(6) 0.0202(6) 0.0055(6) -0.0109(6) -0.0056(5)
O9 0.0331(7) 0.0171(5) 0.0201(5) 0.0072(5) -0.0041(5) -0.0040(4)

loop_
_atom_type_symbol
_atom_type_description
_atom_type_scat_dispersion_real
_atom_type_scat_dispersion_imag
_atom_type_scat_source
C C 0.0033 0.0000 'International Tables Vol C Tables 4.2.6.8 and 6.1.1.4'
H H 0.0000 0.0000 'International Tables Vol C Tables 4.2.6.8 and 6.1.1.4'
N N 0.0061 0.0000 'International Tables Vol C Tables 4.2.6.8 and 6.1.1.4'
O O 0.0106 0.0000 'International Tables Vol C Tables 4.2.6.8 and 6.1.1.4'

loop_
_geom_angle_atom_site_label_1
_geom_angle_atom_site_label_2
_geom_angle_atom_site_label_3
_geom_angle
_geom_angle_publ_flag
O1 C1 N1 106.66(12) no
O1 C1 C2 109.27(12) no
N1 C1 C2 107.08(12) no
O1 C1 H1 109.3(12) no
N1 C1 H1 112.7(12) no
C2 C1 H1 111.7(12) no
O2 C2 C1 107.47(12) no
O2 C2 C3 107.90(12) no
C1 C2 C3 111.12(12) no
O2 C2 H2 111.9(12) no
C1 C2 H2 107.9(12) no
C3 C2 H2 110.6(12) no
O4 C3 C2 105.33(11) no
O4 C3 C4 111.20(12) no
C2 C3 C4 109.85(12) no
O4 C3 H3 110.2(12) no
C2 C3 H3 111.6(13) no
C4 C3 H3 108.6(13) no
O6 C4 C3 110.16(12) no
O6 C4 C5 106.94(11) no
C3 C4 C5 107.69(11) no
O6 C4 H4 111.7(12) no
C3 C4 H4 112.3(12) no
C5 C4 H4 107.8(11) no
O1 C5 C6 107.48(11) no
O1 C5 C4 107.95(11) no
C6 C5 C4 112.35(12) no
O1 C5 H5 111.5(13) no
C6 C5 H5 108.3(12) no
C4 C5 H5 109.3(12) no
O8 C6 O9 125.51(15) no
O8 C6 C5 123.87(14) no
O9 C6 C5 110.61(13) no
O3 C7 O2 123.62(15) no
O3 C7 C8 126.00(15) no
O2 C7 C8 110.33(14) no
C7 C8 H8A 106.4(16) no
C7 C8 H8B 111.7(16) no
H8A C8 H8B 110(2) no
C7 C8 H8C 108.3(17) no
H8A C8 H8C 106(2) no
H8B C8 H8C 114(2) no
O5 C9 O4 123.92(15) no
O5 C9 C10 125.66(15) no
O4 C9 C10 110.42(14) no
C9 C10 H10A 109.1(17) no
C9 C10 H10B 112.5(17) no
H10A C10 H10B 115(2) no
C9 C10 H10C 109.2(15) no
H10A C10 H10C 103(2) no
H10B C10 H10C 107(2) no
O7 C11 O6 122.98(15) no
O7 C11 C12 126.99(16) no
O6 C11 C12 110.00(14) no
C11 C12 H12A 107.5(16) no
C11 C12 H12B 110.8(15) no
H12A C12 H12B 108(2) no
C11 C12 H12C 104.5(16) no
H12A C12 H12C 116(2) no
H12B C12 H12C 110(2) no
O9 C13 H13A 111.0(18) no
O9 C13 H13B 107.1(17) no
H13A C13 H13B 113(3) no
O9 C13 H13C 109.5(17) no
H13A C13 H13C 108(2) no
H13B C13 H13C 109(2) no
N2 N1 C1 115.43(14) no
N3 N2 N1 171.21(18) no
C1 O1 C5 110.82(11) no
C7 O2 C2 117.27(12) no
C9 O4 C3 118.39(12) no
C11 O6 C4 117.26(12) no
C6 O9 C13 115.89(14) no

loop_
_geom_bond_atom_site_label_1
_geom_bond_atom_site_label_2
_geom_bond_distance
_geom_bond_publ_flag
C1 O1 1.4258(18) no
C1 N1 1.4582(19) no
C1 C2 1.524(2) no
C1 H1 0.98(2) no
C2 O2 1.4370(18) no
C2 C3 1.525(2) no
C2 H2 0.95(2) no
C3 O4 1.4437(17) no
C3 C4 1.527(2) no
C3 H3 0.94(2) no
C4 O6 1.4340(17) no
C4 C5 1.532(2) no
C4 H4 0.97(2) no
C5 O1 1.4287(17) no
C5 C6 1.525(2) no
C5 H5 0.94(2) no
C6 O8 1.196(2) no
C6 O9 1.3281(19) no
C7 O3 1.194(2) no
C7 O2 1.3661(19) no
C7 C8 1.495(2) no
C8 H8A 0.97(3) no
C8 H8B 0.96(3) no
C8 H8C 0.90(3) no
C9 O5 1.201(2) no
C9 O4 1.3544(18) no
C9 C10 1.499(2) no
C10 H10A 0.90(3) no
C10 H10B 0.91(3) no
C10 H10C 0.99(3) no
C11 O7 1.200(2) no
C11 O6 1.3637(18) no
C11 C12 1.494(2) no
C12 H12A 0.94(3) no
C12 H12B 0.96(3) no
C12 H12C 0.96(3) no
C13 O9 1.451(2) no
C13 H13A 0.93(3) no
C13 H13B 0.95(3) no
C13 H13C 0.95(3) no
N1 N2 1.2412(19) no
N2 N3 1.124(2) no

loop_
_cod_related_entry_id
_cod_related_entry_database
_cod_related_entry_code
1 ChemSpider 2061232
